data_7154646
loop_
_publ_author_name
'Raja Sekhar, Adiki'
'Kaloo, Masood Ayoub'
'Sankar, Jeyaraman'

_publ_section_title
;
 Dual-mode chemodosimetric response of dibromo-BODIPY with anions.
;
_journal_issue 40
_journal_name_full 'Organic &amp; biomolecular chemistry'
_journal_page_first 10155
_journal_page_last 10161
_journal_paper_doi 10.1039/c5ob01386k
_journal_volume 13
_journal_year 2015
_chemical_formula_moiety 'C16 H7 B Br F7 N2 O'
_chemical_formula_sum 'C16 H7 B Br F7 N2 O'
_chemical_formula_weight 466.95
_chemical_name_systematic
; 
 ? 
;
_space_group_IT_number 14
_symmetry_cell_setting monoclinic
_symmetry_space_group_name_Hall '-P 2ybc'
_symmetry_space_group_name_H-M 'P 1 21/c 1'
_atom_sites_solution_hydrogens geom
_atom_sites_solution_primary direct
_atom_sites_solution_secondary difmap
_audit_creation_method SHELXL-97
_audit_update_record
;
2015-01-05 deposited with the CCDC.
2015-08-13 downloaded from the CCDC.
;
_cell_angle_alpha 90.00
_cell_angle_beta 94.725(5)
_cell_angle_gamma 90.00
_cell_formula_units_Z 4
_cell_length_a 11.3455(12)
_cell_length_b 10.2153(10)
_cell_length_c 14.3393(13)
_cell_measurement_reflns_used 9978
_cell_measurement_temperature 296(2)
_cell_measurement_theta_max 22.74
_cell_measurement_theta_min 2.45
_cell_volume 1656.2(3)
_computing_cell_refinement 'Bruker SAINT'
_computing_data_collection 'Bruker APEX2'
_computing_data_reduction 'Bruker SAINT'
_computing_molecular_graphics 'Bruker SHELXTL'
_computing_publication_material 'Bruker SHELXTL'
_computing_structure_refinement 'SHELXL-2014 (Sheldrick 2014)'
_computing_structure_solution 'SHELXS-97 (Sheldrick 2008)'
_diffrn_ambient_temperature 296(2)
_diffrn_measured_fraction_theta_full 0.998
_diffrn_measured_fraction_theta_max 0.998
_diffrn_measurement_device_type 'Bruker APEX-II CCD'
_diffrn_measurement_method '\f and \w scans'
_diffrn_radiation_monochromator graphite
_diffrn_radiation_source 'fine-focus sealed tube'
_diffrn_radiation_type MoK\a
_diffrn_radiation_wavelength 0.71073
_diffrn_reflns_av_R_equivalents 0.0000
_diffrn_reflns_av_sigmaI/netI 0.0155
_diffrn_reflns_limit_h_max 14
_diffrn_reflns_limit_h_min -12
_diffrn_reflns_limit_k_max 13
_diffrn_reflns_limit_k_min 0
_diffrn_reflns_limit_l_max 18
_diffrn_reflns_limit_l_min 0
_diffrn_reflns_number 3997
_diffrn_reflns_theta_full 28.01
_diffrn_reflns_theta_max 28.01
_diffrn_reflns_theta_min 2.45
_exptl_absorpt_coefficient_mu 2.567
_exptl_absorpt_correction_T_max 0.554
_exptl_absorpt_correction_T_min 0.365
_exptl_absorpt_correction_type multi-scan
_exptl_absorpt_process_details Multi-scan
_exptl_crystal_colour Orange
_exptl_crystal_density_diffrn 1.873
_exptl_crystal_density_method 'not measured'
_exptl_crystal_description Block
_exptl_crystal_F_000 912.0
_exptl_crystal_size_max 0.46
_exptl_crystal_size_mid 0.34
_exptl_crystal_size_min 0.23
_refine_diff_density_max 0.494
_refine_diff_density_min -0.522
_refine_diff_density_rms 0.058
_refine_ls_extinction_method none
_refine_ls_goodness_of_fit_ref 1.042
_refine_ls_hydrogen_treatment mixed
_refine_ls_matrix_type full
_refine_ls_number_parameters 270
_refine_ls_number_reflns 2243
_refine_ls_number_restraints 0
_refine_ls_restrained_S_all 1.042
_refine_ls_R_factor_all 0.0410
_refine_ls_R_factor_gt 0.0354
_refine_ls_shift/su_max 0.001
_refine_ls_shift/su_mean 0.000
_refine_ls_structure_factor_coef Fsqd
_refine_ls_weighting_details 'calc w=1/[\s^2^(Fo^2^)+(0.0480P)^2^+2.6204P] where P=(Fo^2^+2Fc^2^)/3'
_refine_ls_weighting_scheme calc
_refine_ls_wR_factor_gt 0.0898
_refine_ls_wR_factor_ref 0.0944
_reflns_number_gt 2011
_reflns_number_total 3997
_reflns_threshold_expression >2sigma(I)
_cod_data_source_file c5ob01386k3.cif
_cod_data_source_block try1_a
_cod_depositor_comments
;
The following automatic conversions were performed:

'_symmetry_cell_setting' value 'Monoclinic' changed to 'monoclinic'
according to
/usr/data/users/saulius/crontab/automatic-downloads/rss-feeds/RSC/lib/dictionaries/cif_core.dic
dictionary named 'cif_core.dic' version 2.4.2 from 2011-04-26.

'_exptl_absorpt_correction_type' value 'Multi-scan' changed to
'multi-scan' according to
/usr/data/users/saulius/crontab/automatic-downloads/rss-feeds/RSC/lib/dictionaries/cif_core.dic
dictionary named 'cif_core.dic' version 2.4.2 from 2011-04-26.

Automatic conversion script
Id: cif_fix_values 3271 2015-04-21 07:52:19Z andrius 

 Adding full bibliography for 7154646.cif.
;
_cod_original_sg_symbol_H-M P2(1)/c
_cod_database_code 7154646

loop_
_symmetry_equiv_pos_as_xyz
'x, y, z'
'-x, y+1/2, -z+1/2'
'-x, -y, -z'
'x, -y-1/2, z-1/2'

loop_
_atom_site_label
_atom_site_type_symbol
_atom_site_fract_x
_atom_site_fract_y
_atom_site_fract_z
_atom_site_U_iso_or_equiv
_atom_site_adp_type
_atom_site_occupancy
_atom_site_symmetry_multiplicity
_atom_site_calc_flag
_atom_site_refinement_flags
Br01 Br 0.67722(5) 1.14962(4) 0.54671(3) 0.0627(2) Uani 1 1 d .
F002 F 0.49905(17) 0.5768(2) 0.42339(14) 0.0464(5) Uani 1 1 d .
F003 F 0.90739(18) 0.4808(2) 0.43406(17) 0.0593(6) Uani 1 1 d .
F004 F 0.4543(2) 0.3756(3) 0.30887(16) 0.0655(7) Uani 1 1 d .
F005 F 0.6337(2) 0.2251(2) 0.25312(16) 0.0687(7) Uani 1 1 d .
O006 O 0.9006(2) 0.7435(2) 0.80290(16) 0.0459(6) Uani 1 1 d .
F007 F 0.8610(2) 0.2828(3) 0.31508(19) 0.0733(7) Uani 1 1 d .
F008 F 0.6880(3) 0.8961(3) 0.70345(15) 0.0758(8) Uani 1 1 d .
F009 F 0.8671(3) 0.9446(2) 0.6545(2) 0.0910(10) Uani 1 1 d .
N00A N 0.8092(2) 0.7195(3) 0.65533(18) 0.0323(6) Uani 1 1 d .
N00B N 0.7145(3) 0.8753(3) 0.53975(18) 0.0348(7) Uani 1 1 d .
C00C C 0.8651(3) 0.6661(3) 0.7316(2) 0.0360(8) Uani 1 1 d .
C00D C 0.7293(3) 0.6426(3) 0.5041(2) 0.0312(8) Uani 1 1 d .
C00E C 0.7836(3) 0.6170(3) 0.5913(2) 0.0326(8) Uani 1 1 d .
C00F C 0.7051(3) 0.5343(3) 0.4357(2) 0.0312(7) Uani 1 1 d .
C00G C 0.6963(3) 0.7712(3) 0.4774(2) 0.0337(8) Uani 1 1 d .
C00H C 0.5912(3) 0.5050(3) 0.3990(2) 0.0346(8) Uani 1 1 d .
C00I C 0.7944(3) 0.4568(3) 0.4046(2) 0.0389(8) Uani 1 1 d .
C00J C 0.8761(3) 0.5283(4) 0.7212(3) 0.0428(9) Uani 1 1 d .
C00K C 0.8253(3) 0.4993(4) 0.6355(3) 0.0399(9) Uani 1 1 d .
C00L C 0.7716(4) 0.3546(3) 0.3429(3) 0.0442(9) Uani 1 1 d .
C00M C 0.6572(4) 0.3267(3) 0.3110(2) 0.0446(9) Uani 1 1 d .
C00N C 0.5669(3) 0.4021(4) 0.3391(2) 0.0419(9) Uani 1 1 d .
C00O C 0.6479(3) 0.8205(4) 0.3920(3) 0.0427(9) Uani 1 1 d .
C00P C 0.6757(3) 0.9837(3) 0.4916(3) 0.0437(9) Uani 1 1 d .
C00Q C 0.6350(4) 0.9536(4) 0.4012(3) 0.0499(10) Uani 1 1 d .
C00R C 0.9609(4) 0.6847(4) 0.8813(3) 0.0550(11) Uani 1 1 d .
H00A H 0.9129 0.6132 0.9036 0.083 Uiso 1 1 calc R
H00B H 0.9752 0.7499 0.9311 0.083 Uiso 1 1 calc R
H00C H 1.0366 0.6499 0.8641 0.083 Uiso 1 1 calc R
B00S B 0.7704(4) 0.8650(4) 0.6419(3) 0.0445(11) Uani 1 1 d .
H2 H 0.819(3) 0.423(4) 0.611(2) 0.030(9) Uiso 1 1 d .
H3 H 0.632(3) 0.773(4) 0.341(3) 0.043(10) Uiso 1 1 d .
H1 H 0.910(3) 0.473(4) 0.764(3) 0.051(11) Uiso 1 1 d .
H4 H 0.588(4) 1.021(5) 0.357(3) 0.081(15) Uiso 1 1 d .

loop_
_atom_site_aniso_label
_atom_site_aniso_U_11
_atom_site_aniso_U_22
_atom_site_aniso_U_33
_atom_site_aniso_U_23
_atom_site_aniso_U_13
_atom_site_aniso_U_12
Br01 0.0932(4) 0.0292(3) 0.0646(3) -0.00165(18) -0.0008(2) 0.0043(2)
F002 0.0388(11) 0.0510(13) 0.0491(12) 0.0018(10) 0.0009(9) 0.0026(10)
F003 0.0373(12) 0.0661(15) 0.0740(16) -0.0187(13) 0.0017(11) 0.0038(11)
F004 0.0577(14) 0.0825(18) 0.0536(14) -0.0124(12) -0.0112(11) -0.0270(13)
F005 0.113(2) 0.0438(14) 0.0494(13) -0.0184(11) 0.0043(13) -0.0183(13)
O006 0.0597(16) 0.0404(14) 0.0364(14) -0.0081(11) -0.0032(12) 0.0013(12)
F007 0.0813(18) 0.0566(16) 0.0847(18) -0.0234(14) 0.0223(14) 0.0190(14)
F008 0.132(2) 0.0576(15) 0.0397(13) -0.0010(11) 0.0159(14) 0.0397(16)
F009 0.106(2) 0.0472(15) 0.108(2) 0.0228(15) -0.0589(18) -0.0396(15)
N00A 0.0394(15) 0.0285(15) 0.0283(14) -0.0020(12) -0.0017(12) -0.0021(12)
N00B 0.0458(16) 0.0257(15) 0.0325(15) -0.0007(12) 0.0015(12) 0.0004(13)
C00C 0.0364(18) 0.037(2) 0.034(2) 0.0006(16) 0.0010(15) -0.0016(15)
C00D 0.0323(17) 0.0289(18) 0.0325(18) -0.0025(14) 0.0034(14) -0.0024(14)
C00E 0.0366(18) 0.0276(18) 0.0334(18) -0.0015(15) 0.0012(14) -0.0016(14)
C00F 0.0379(19) 0.0266(17) 0.0290(17) 0.0000(14) 0.0019(14) -0.0029(14)
C00G 0.0400(19) 0.0299(19) 0.0311(18) -0.0011(14) 0.0023(14) -0.0031(15)
C00H 0.041(2) 0.0347(19) 0.0279(17) 0.0030(15) 0.0037(15) -0.0009(16)
C00I 0.039(2) 0.038(2) 0.040(2) -0.0013(16) 0.0036(16) -0.0015(16)
C00J 0.050(2) 0.039(2) 0.038(2) 0.0062(17) -0.0047(18) 0.0055(18)
C00K 0.048(2) 0.027(2) 0.044(2) -0.0024(17) 0.0008(17) 0.0002(17)
C00L 0.060(2) 0.032(2) 0.042(2) -0.0039(16) 0.0140(18) 0.0071(18)
C00M 0.072(3) 0.030(2) 0.0309(19) -0.0057(15) 0.0046(18) -0.0128(19)
C00N 0.050(2) 0.044(2) 0.0310(18) 0.0009(17) -0.0015(16) -0.0168(18)
C00O 0.054(2) 0.040(2) 0.032(2) -0.0002(17) -0.0044(17) -0.0002(18)
C00P 0.055(2) 0.030(2) 0.046(2) 0.0030(17) 0.0042(18) 0.0010(17)
C00Q 0.067(3) 0.037(2) 0.044(2) 0.0082(18) -0.0069(19) 0.0039(19)
C00R 0.053(2) 0.059(3) 0.050(2) -0.013(2) -0.0111(19) 0.013(2)
B00S 0.063(3) 0.028(2) 0.041(2) -0.0020(18) -0.003(2) -0.005(2)

loop_
_atom_type_symbol
_atom_type_description
_atom_type_scat_dispersion_real
_atom_type_scat_dispersion_imag
_atom_type_scat_source
C C 0.0033 0.0016 'International Tables Vol C Tables 4.2.6.8 and 6.1.1.4'
N N 0.0061 0.0033 'International Tables Vol C Tables 4.2.6.8 and 6.1.1.4'
O O 0.0106 0.0060 'International Tables Vol C Tables 4.2.6.8 and 6.1.1.4'
B B 0.0013 0.0007 'International Tables Vol C Tables 4.2.6.8 and 6.1.1.4'
F F 0.0171 0.0103 'International Tables Vol C Tables 4.2.6.8 and 6.1.1.4'
Br Br -0.2901 2.4595 'International Tables Vol C Tables 4.2.6.8 and 6.1.1.4'
H H 0.0000 0.0000 'International Tables Vol C Tables 4.2.6.8 and 6.1.1.4'

loop_
_geom_angle_atom_site_label_1
_geom_angle_atom_site_label_2
_geom_angle_atom_site_label_3
_geom_angle
C00C O006 C00R 117.3(3)
C00C N00A C00E 106.8(3)
C00C N00A B00S 127.0(3)
C00E N00A B00S 126.0(3)
C00P N00B C00G 105.7(3)
C00P N00B B00S 128.7(3)
C00G N00B B00S 125.6(3)
O006 C00C N00A 118.7(3)
O006 C00C C00J 130.2(3)
N00A C00C C00J 111.0(3)
C00E C00D C00G 121.0(3)
C00E C00D C00F 120.2(3)
C00G C00D C00F 118.8(3)
C00D C00E N00A 120.4(3)
C00D C00E C00K 132.4(3)
N00A C00E C00K 107.2(3)
C00I C00F C00H 115.9(3)
C00I C00F C00D 122.4(3)
C00H C00F C00D 121.7(3)
C00O C00G N00B 108.4(3)
C00O C00G C00D 130.7(3)
N00B C00G C00D 120.9(3)
F002 C00H C00N 117.4(3)
F002 C00H C00F 120.2(3)
C00N C00H C00F 122.4(3)
F003 C00I C00L 117.7(3)
F003 C00I C00F 119.9(3)
C00L C00I C00F 122.3(3)
C00K C00J C00C 106.2(3)
C00J C00K C00E 108.8(3)
F007 C00L C00M 120.4(3)
F007 C00L C00I 120.0(4)
C00M C00L C00I 119.6(3)
F005 C00M C00N 120.1(4)
F005 C00M C00L 120.1(4)
C00N C00M C00L 119.8(3)
F004 C00N C00M 120.5(3)
F004 C00N C00H 119.5(3)
C00M C00N C00H 119.9(3)
C00Q C00O C00G 108.0(3)
N00B C00P C00Q 111.5(3)
N00B C00P Br01 122.2(3)
C00Q C00P Br01 126.3(3)
C00P C00Q C00O 106.4(3)
F009 B00S F008 111.0(4)
F009 B00S N00B 110.3(3)
F008 B00S N00B 110.2(3)
F009 B00S N00A 109.6(3)
F008 B00S N00A 109.9(3)
N00B B00S N00A 105.7(3)

loop_
_geom_bond_atom_site_label_1
_geom_bond_atom_site_label_2
_geom_bond_distance
Br01 C00P 1.869(4)
F002 C00H 1.346(4)
F003 C00I 1.339(4)
F004 C00N 1.342(4)
F005 C00M 1.342(4)
O006 C00C 1.329(4)
O006 C00R 1.402(5)
F007 C00L 1.339(4)
F008 B00S 1.375(5)
F009 B00S 1.366(5)
N00A C00C 1.335(4)
N00A C00E 1.407(4)
N00A B00S 1.558(5)
N00B C00P 1.358(4)
N00B C00G 1.394(4)
N00B B00S 1.550(5)
C00C C00J 1.422(5)
C00D C00E 1.372(5)
C00D C00G 1.411(5)
C00D C00F 1.489(4)
C00E C00K 1.422(5)
C00F C00I 1.388(5)
C00F C00H 1.388(5)
C00G C00O 1.394(5)
C00H C00N 1.371(5)
C00I C00L 1.379(5)
C00J C00K 1.347(5)
C00L C00M 1.370(6)
C00M C00N 1.368(6)
C00O C00Q 1.375(6)
C00P C00Q 1.375(5)
